data_4003742
loop_
_publ_author_name
'Zuluaga, Andr\'es Reyes'
'Brock, Aidan J.'
'Pfrunder, Michael C.'
'Phonsri, Wasinee'
'Murray, Keith S.'
'Harding, Phimphaka'
'Micallef, Aaron S.'
'Mullen, Kathleen M.'
'Clegg, Jack K.'
'Harding, David J.'
'McMurtrie, John C.'

_publ_section_title
;
 Three-Way Switchable Single-Crystal-to-Single-Crystal Solvatomorphic Spin
 Crossover in a Molecular Cocrystal
;
_journal_name_full 'Chemistry of Materials'
_journal_paper_doi 10.1021/acs.chemmater.0c03396
_journal_year 2020
_chemical_formula_moiety 'C34 H26 Fe N4 O4, C N S, C2 H3 N'
_chemical_formula_sum 'C37 H29 Fe N6 O4 S'
_chemical_formula_weight 709.57
_chemical_name_systematic
'bis(4-methoxy-2-(((quinolin-8-yl)imino)methyl)phenolato)-iron(iii) thiocyanate acetone solvate'
_space_group_crystal_system triclinic
_space_group_IT_number 2
_space_group_name_Hall '-P 1'
_space_group_name_H-M_alt 'P -1'
_atom_sites_solution_hydrogens geom
_atom_sites_solution_primary dual
_audit_creation_date 2020-07-03
_audit_creation_method
;
Olex2 1.3
(compiled 2020.02.04 svn.rd84adfe8 for OlexSys, GUI svn.r6032)
;
_cell_angle_alpha 61.801(7)
_cell_angle_beta 84.024(5)
_cell_angle_gamma 70.382(6)
_cell_formula_units_Z 2
_cell_length_a 12.2986(7)
_cell_length_b 12.4901(8)
_cell_length_c 12.7330(9)
_cell_measurement_reflns_used 9761
_cell_measurement_temperature 325.12(18)
_cell_measurement_theta_max 30.4220
_cell_measurement_theta_min 2.2840
_cell_volume 1620.2(2)
_computing_cell_refinement 'CrysAlisPro 1.171.40.37a (Rigaku OD, 2019)'
_computing_data_collection 'CrysAlisPro 1.171.40.37a (Rigaku OD, 2019)'
_computing_data_reduction 'CrysAlisPro 1.171.40.37a (Rigaku OD, 2019)'
_computing_molecular_graphics 'Olex2 1.3 (Dolomanov et al., 2009)'
_computing_publication_material 'Olex2 1.3 (Dolomanov et al., 2009)'
_computing_structure_refinement 'SHELXL 2018/3 (Sheldrick, 2015)'
_computing_structure_solution 'SHELXT 2014/5 (Sheldrick, 2014)'
_diffrn_ambient_environment air
_diffrn_ambient_temperature 325.12(18)
_diffrn_detector 'CCD plate'
_diffrn_detector_area_resol_mean 5.8140
_diffrn_detector_type 'Pilatus 300K'
_diffrn_measured_fraction_theta_full 0.998
_diffrn_measured_fraction_theta_max 0.997
_diffrn_measurement_details
;
List of Runs (angles in degrees, time in seconds):

  # Type    Start    End  Width  t~exp~   \w     \q     \k     \f   Frames
--------------------------------------------------------------------------
  1  \w      4.00  40.00   0.50    2.00    --    9.19-101.00 102.00   72
  2  \w    -26.00  18.00   0.50    2.00    --    9.19 101.00-153.00   88
  3  \w    -50.00  19.00   0.50    2.00    --  -10.75 101.00-153.00  138
  4  \w      4.00  35.00   0.50    2.00    --    9.19 -99.00-180.00   62
  5  \w    -67.00 -14.00   0.50    2.00    --    9.19 -37.00 -90.00  106
  6  \w    -42.00  26.00   0.50    2.00    --    9.19 -77.00 -90.00  136
  7  \w     39.00  65.00   0.50    2.00    --    9.19  57.00 -30.00   52
  8  \w     -4.00  24.00   0.50    2.00    --    9.19 -37.00 -90.00   56
  9  \w    -11.00  83.00   0.50    2.00    --    9.19  57.00  60.00  188
 10  \w      5.00  47.00   0.50    2.00    --    9.19 -99.00  30.00   84
 11  \w     12.00  57.00   0.50    2.00    --  -10.75  77.00 150.00   90
 12  \w    -19.00  64.00   0.50    2.00    --  -10.75  57.00   0.00  166
 13  \w    -38.00   6.00   0.50    2.00    --  -10.75  77.00 150.00   88
 14  \w    -22.00   3.00   0.50    2.00    --  -10.75 -77.00  60.00   50
 15  \w    -78.00 -53.00   0.50    2.00    --  -10.75 -77.00  60.00   50
;
_diffrn_measurement_device 'four-circle diffractometer'
_diffrn_measurement_device_type 'XtaLAB Synergy, Dualflex, Pilatus 300K'
_diffrn_measurement_method '\w scans'
_diffrn_orient_matrix_type 'CrysAlisPro convention (1999,Acta A55,543-557)'
_diffrn_orient_matrix_UB_11 -0.0532558000
_diffrn_orient_matrix_UB_12 0.0513221000
_diffrn_orient_matrix_UB_13 -0.0172568000
_diffrn_orient_matrix_UB_21 0.0254595000
_diffrn_orient_matrix_UB_22 0.0389345000
_diffrn_orient_matrix_UB_23 -0.0494835000
_diffrn_orient_matrix_UB_31 -0.0167531000
_diffrn_orient_matrix_UB_32 -0.0223403000
_diffrn_orient_matrix_UB_33 -0.0355825000
_diffrn_radiation_monochromator mirror
_diffrn_radiation_probe x-ray
_diffrn_radiation_type 'Mo K\a'
_diffrn_radiation_wavelength 0.71073
_diffrn_reflns_av_R_equivalents 0.1554
_diffrn_reflns_av_unetI/netI 0.1141
_diffrn_reflns_Laue_measured_fraction_full 0.998
_diffrn_reflns_Laue_measured_fraction_max 0.997
_diffrn_reflns_limit_h_max 16
_diffrn_reflns_limit_h_min -16
_diffrn_reflns_limit_k_max 16
_diffrn_reflns_limit_k_min -16
_diffrn_reflns_limit_l_max 16
_diffrn_reflns_limit_l_min -16
_diffrn_reflns_number 34783
_diffrn_reflns_point_group_measured_fraction_full 0.998
_diffrn_reflns_point_group_measured_fraction_max 0.997
_diffrn_reflns_theta_full 25.242
_diffrn_reflns_theta_max 28.281
_diffrn_reflns_theta_min 1.958
_diffrn_source 'micro-focus sealed X-ray tube'
_diffrn_source_type 'PhotonJet (Mo) X-ray Source'
_exptl_absorpt_coefficient_mu 0.582
_exptl_absorpt_correction_T_max 1.00000
_exptl_absorpt_correction_T_min 0.48620
_exptl_absorpt_correction_type multi-scan
_exptl_absorpt_process_details
;
CrysAlisPro 1.171.40.37a (Rigaku Oxford Diffraction, 2019)
Empirical absorption correction using spherical harmonics,
 implemented in SCALE3 ABSPACK scaling algorithm.
;
_exptl_crystal_colour 'dark brown'
_exptl_crystal_colour_modifier dark
_exptl_crystal_colour_primary brown
_exptl_crystal_density_diffrn 1.454
_exptl_crystal_description needle
_exptl_crystal_F_000 734
_exptl_crystal_preparation 'Combined equal ratios of starting materials'
_exptl_crystal_recrystallization_method 'Slow evaporation of the solvent'
_exptl_crystal_size_max 2
_exptl_crystal_size_mid 1
_exptl_crystal_size_min 1
_refine_diff_density_max 0.730
_refine_diff_density_min -0.681
_refine_diff_density_rms 0.087
_refine_ls_extinction_method none
_refine_ls_goodness_of_fit_ref 1.040
_refine_ls_hydrogen_treatment constr
_refine_ls_matrix_type full
_refine_ls_number_parameters 464
_refine_ls_number_reflns 8013
_refine_ls_number_restraints 3
_refine_ls_restrained_S_all 1.040
_refine_ls_R_factor_all 0.1127
_refine_ls_R_factor_gt 0.0707
_refine_ls_shift/su_max 0.010
_refine_ls_shift/su_mean 0.000
_refine_ls_structure_factor_coef Fsqd
_refine_ls_weighting_details 'w=1/[\s^2^(Fo^2^)+(0.1054P)^2^] where P=(Fo^2^+2Fc^2^)/3'
_refine_ls_weighting_scheme calc
_refine_ls_wR_factor_gt 0.1849
_refine_ls_wR_factor_ref 0.2209
_reflns_Friedel_coverage 0.000
_reflns_number_gt 5032
_reflns_number_total 8013
_reflns_threshold_expression 'I > 2\s(I)'
_cod_data_source_file cm0c03396_si_003.cif
_cod_data_source_block sjcm19ar07_15_325_00
_cod_database_code 4003742
_shelx_shelxl_version_number 2018/3
_chemical_oxdiff_formula 'C30 H20 N4 O4 F4 I2 S1'
_shelx_space_group_comment
;
The symmetry employed for this shelxl refinement is uniquely defined
by the following loop, which should always be used as a source of
symmetry information in preference to the above space-group names.
They are only intended as comments.
;
_shelx_estimated_absorpt_t_max 0.594
_shelx_estimated_absorpt_t_min 0.389
_reflns_odcompleteness_completeness 83.34
_reflns_odcompleteness_iscentric 1
_reflns_odcompleteness_theta 33.38
_olex2_refinement_description
;
1. Fixed Uiso
 At 1.2 times of:
  All C(H) groups
 At 1.5 times of:
  All C(H,H,H) groups
2. Shared sites
{C36A, C36}
3. Restrained distances
 C36-N6 \\sim C36A-N6A
 with sigma of 0.02
 C36-C37 \\sim C36A-C37A
 with sigma of 0.02
 C36-H37b \\sim C36A-H37b
 with sigma of 0.04
 N6-C37 \\sim N6A-C37A
 with sigma of 0.04
 C36-H37c \\sim C36A-H37c
 with sigma of 0.04
 C37-H37a \\sim C37A-H37a
 with sigma of 0.02
 C37-H37b \\sim C37A-H37b
 with sigma of 0.02
 C37-H37c \\sim C37A-H37c
 with sigma of 0.02
 C36-H37a \\sim C36A-H37a
 with sigma of 0.04
4. Uiso/Uaniso restraints and constraints
Uanis(C36A) = Uanis(C36)
5. Others
 Fixed Sof: C36(0.8) N6(0.8) C37(0.8) H37a(0.8) H37b(0.8) H37c(0.8) N6A(0.2)
 C36A(0.2) C37A(0.2) H37d(0.2) H37e(0.2) H37f(0.2)
6.a Aromatic/amide H refined with riding coordinates:
 C25(H25), C8(H8), C2(H2), C19(H19), C23(H23), C3(H3), C12(H12), C6(H6),
 C27(H27), C16(H16), C33(H33), C10(H10), C32(H32), C20(H20), C15(H15), C14(H14),
  C28(H28), C11(H11), C31(H31), C29(H29)
6.b Idealised Me refined as rotating group:
 C22(H22a,H22b,H22c), C5(H5a,H5b,H5c), C37(H37a,H37b,H37c), C37A(H37d,H37e,H37f)
;
_olex2_exptl_crystal_mounting_method 'Paratone oil'
_olex2_submission_original_sample_id Sjcm19ar07_15_325_00
_olex2_submission_special_instructions 'No special instructions were received'
_oxdiff_exptl_absorpt_empirical_details
;
Empirical correction (ABSPACK) includes:
- Absorption correction using spherical harmonics
- Frame scaling
;
_oxdiff_exptl_absorpt_empirical_full_max 3.428
_oxdiff_exptl_absorpt_empirical_full_min 0.275

loop_
_space_group_symop_operation_xyz
'x, y, z'
'-x, -y, -z'

loop_
_atom_site_label
_atom_site_type_symbol
_atom_site_fract_x
_atom_site_fract_y
_atom_site_fract_z
_atom_site_U_iso_or_equiv
_atom_site_adp_type
_atom_site_occupancy
_atom_site_site_symmetry_order
_atom_site_calc_flag
_atom_site_refinement_flags_posn
_atom_site_refinement_flags_adp
_atom_site_refinement_flags_occupancy
_atom_site_disorder_assembly
_atom_site_disorder_group
Fe1 Fe 0.37475(4) 0.27319(4) 0.54338(4) 0.03976(18) Uani 1 1 d . . . . .
S1 S 0.08090(16) 0.1873(2) 1.31710(19) 0.1220(7) Uani 1 1 d . . . . .
O3 O 0.5152(2) 0.1547(2) 0.6269(2) 0.0487(6) Uani 1 1 d . . . . .
O1 O 0.4433(2) 0.3466(2) 0.3990(2) 0.0487(6) Uani 1 1 d . . . . .
N1 N 0.3504(2) 0.1432(3) 0.5116(2) 0.0402(6) Uani 1 1 d . . . . .
O2 O 0.5611(3) 0.2071(3) 0.0411(3) 0.0700(8) Uani 1 1 d . . . . .
N3 N 0.3831(2) 0.4071(3) 0.5788(3) 0.0403(6) Uani 1 1 d . . . . .
N4 N 0.2223(2) 0.4058(3) 0.4628(3) 0.0423(6) Uani 1 1 d . . . . .
N2 N 0.2908(2) 0.1949(3) 0.6886(3) 0.0417(6) Uani 1 1 d . . . . .
O4 O 0.8381(2) 0.1933(3) 0.8654(3) 0.0645(7) Uani 1 1 d . . . . .
C9 C 0.2857(3) 0.0703(3) 0.5961(3) 0.0441(7) Uani 1 1 d . . . . .
C17 C 0.2569(3) 0.0992(3) 0.6923(3) 0.0450(8) Uani 1 1 d . . . . .
C34 C 0.2014(3) 0.5165(3) 0.4712(3) 0.0430(7) Uani 1 1 d . . . . .
C25 C 0.4703(3) 0.3971(3) 0.6376(3) 0.0432(7) Uani 1 1 d . . . . .
H25 H 0.466580 0.468395 0.645810 0.052 Uiso 1 1 calc R U . . .
C8 C 0.3877(3) 0.1241(3) 0.4205(3) 0.0444(8) Uani 1 1 d . . . . .
H8 H 0.375550 0.056155 0.417186 0.053 Uiso 1 1 calc R U . . .
C1 C 0.4692(3) 0.3052(3) 0.3186(3) 0.0443(8) Uani 1 1 d . . . . .
C13 C 0.1924(3) 0.0358(4) 0.7850(3) 0.0524(9) Uani 1 1 d . . . . .
C18 C 0.5871(3) 0.1716(3) 0.6830(3) 0.0436(7) Uani 1 1 d . . . . .
C2 C 0.5225(3) 0.3726(4) 0.2172(4) 0.0527(9) Uani 1 1 d . . . . .
H2 H 0.538871 0.443230 0.210001 0.063 Uiso 1 1 calc R U . . .
C26 C 0.2858(3) 0.5197(3) 0.5360(3) 0.0427(7) Uani 1 1 d . . . . .
C7 C 0.4458(3) 0.1986(3) 0.3247(3) 0.0425(7) Uani 1 1 d . . . . .
C24 C 0.5699(3) 0.2866(3) 0.6899(3) 0.0420(7) Uani 1 1 d . . . . .
C19 C 0.6900(3) 0.0709(4) 0.7384(4) 0.0514(9) Uani 1 1 d . . . . .
H19 H 0.704567 -0.005726 0.735642 0.062 Uiso 1 1 calc R U . . .
C4 C 0.5284(3) 0.2325(4) 0.1361(4) 0.0539(9) Uani 1 1 d . . . . .
C23 C 0.6534(3) 0.2943(3) 0.7525(3) 0.0473(8) Uani 1 1 d . . . . .
H23 H 0.640487 0.369065 0.758218 0.057 Uiso 1 1 calc R U . . .
C21 C 0.7514(3) 0.1945(4) 0.8040(4) 0.0514(9) Uani 1 1 d . . . . .
C3 C 0.5509(3) 0.3370(4) 0.1291(4) 0.0578(10) Uani 1 1 d . . . . .
H3 H 0.586098 0.383881 0.063096 0.069 Uiso 1 1 calc R U . . .
C30 C 0.1002(3) 0.6228(4) 0.4180(4) 0.0538(9) Uani 1 1 d . . . . .
C12 C 0.1570(4) -0.0566(4) 0.7784(4) 0.0638(10) Uani 1 1 d . . . . .
H12 H 0.114302 -0.099747 0.838205 0.077 Uiso 1 1 calc R U . . .
C6 C 0.4766(3) 0.1642(3) 0.2321(3) 0.0494(8) Uani 1 1 d . . . . .
H6 H 0.461183 0.094055 0.236902 0.059 Uiso 1 1 calc R U . . .
C27 C 0.2648(3) 0.6282(4) 0.5486(4) 0.0571(10) Uani 1 1 d . . . . .
H27 H 0.318524 0.632218 0.591844 0.068 Uiso 1 1 calc R U . . .
C16 C 0.2673(3) 0.2230(4) 0.7787(3) 0.0502(8) Uani 1 1 d . . . . .
H16 H 0.293182 0.285238 0.778030 0.060 Uiso 1 1 calc R U . . .
C33 C 0.1467(3) 0.3999(4) 0.4005(3) 0.0530(9) Uani 1 1 d . . . . .
H33 H 0.161723 0.325165 0.394113 0.064 Uiso 1 1 calc R U . . .
C22 C 0.8126(4) 0.2953(4) 0.8934(4) 0.0667(11) Uani 1 1 d . . . . .
H22A H 0.799659 0.374858 0.820944 0.100 Uiso 1 1 calc R U . . .
H22B H 0.876357 0.281707 0.940814 0.100 Uiso 1 1 calc R U . . .
H22C H 0.744318 0.298799 0.937415 0.100 Uiso 1 1 calc R U . . .
C10 C 0.2490(4) -0.0204(4) 0.5930(4) 0.0593(10) Uani 1 1 d . . . . .
H10 H 0.266573 -0.039941 0.529955 0.071 Uiso 1 1 calc R U . . .
C32 C 0.0452(3) 0.5018(4) 0.3443(4) 0.0642(11) Uani 1 1 d . . . . .
H32 H -0.005994 0.494734 0.300880 0.077 Uiso 1 1 calc R U . . .
C20 C 0.7696(3) 0.0823(4) 0.7966(4) 0.0580(10) Uani 1 1 d . . . . .
H20 H 0.837225 0.013539 0.831852 0.070 Uiso 1 1 calc R U . . .
C15 C 0.2056(3) 0.1631(4) 0.8743(4) 0.0604(10) Uani 1 1 d . . . . .
H15 H 0.190651 0.185893 0.935362 0.072 Uiso 1 1 calc R U . . .
C14 C 0.1674(3) 0.0717(4) 0.8778(4) 0.0607(10) Uani 1 1 d . . . . .
H14 H 0.125041 0.032512 0.940624 0.073 Uiso 1 1 calc R U . . .
C28 C 0.1641(4) 0.7320(4) 0.4974(4) 0.0654(11) Uani 1 1 d . . . . .
H28 H 0.151444 0.803845 0.508067 0.078 Uiso 1 1 calc R U . . .
C11 C 0.1847(4) -0.0840(4) 0.6854(4) 0.0654(11) Uani 1 1 d . . . . .
H11 H 0.160631 -0.145843 0.682808 0.078 Uiso 1 1 calc R U . . .
C5 C 0.5186(4) 0.1193(4) 0.0325(4) 0.0679(11) Uani 1 1 d . . . . .
H5A H 0.541748 0.114462 -0.039910 0.102 Uiso 1 1 calc R U . . .
H5B H 0.435700 0.147962 0.031845 0.102 Uiso 1 1 calc R U . . .
H5C H 0.549485 0.035926 0.099750 0.102 Uiso 1 1 calc R U . . .
C31 C 0.0221(3) 0.6103(4) 0.3533(4) 0.0647(11) Uani 1 1 d . . . . .
H31 H -0.046004 0.677810 0.316768 0.078 Uiso 1 1 calc R U . . .
C29 C 0.0835(4) 0.7316(4) 0.4323(4) 0.0653(11) Uani 1 1 d . . . . .
H29 H 0.017680 0.803186 0.397500 0.078 Uiso 1 1 calc R U . . .
N5 N 0.0410(4) 0.2420(5) 1.0863(5) 0.0966(15) Uani 1 1 d . . . . .
C35 C 0.0575(4) 0.2207(5) 1.1787(6) 0.0845(15) Uani 1 1 d . . . . .
C36 C 0.2548(7) 0.4448(6) 0.9272(8) 0.108(2) Uani 0.8 1 d D . P A 1
N6 N 0.3040(7) 0.4280(8) 0.8580(8) 0.112(2) Uani 0.8 1 d D . P A 1
C37 C 0.1951(14) 0.4611(16) 1.0314(11) 0.162(8) Uani 0.8 1 d D . P A 1
H37A H 0.120576 0.526142 1.003799 0.242 Uiso 0.8 1 calc R U P A 1
H37B H 0.241151 0.486183 1.066454 0.242 Uiso 0.8 1 calc R U P A 1
H37C H 0.185807 0.381172 1.090120 0.242 Uiso 0.8 1 calc R U P A 1
N6A N 0.215(2) 0.493(3) 0.8319(16) 0.100(9) Uani 0.2 1 d D . P B 2
C36A C 0.2548(7) 0.4448(6) 0.9272(8) 0.108(2) Uani 0.2 1 d D . P B 2
C37A C 0.236(4) 0.427(5) 1.053(3) 0.088(13) Uani 0.2 1 d D . P B 2
H37D H 0.178232 0.502663 1.050939 0.133 Uiso 0.2 1 calc R U P B 2
H37E H 0.307485 0.414367 1.089434 0.133 Uiso 0.2 1 calc R U P B 2
H37F H 0.211411 0.353918 1.099617 0.133 Uiso 0.2 1 calc R U P B 2

loop_
_atom_site_aniso_label
_atom_site_aniso_U_11
_atom_site_aniso_U_22
_atom_site_aniso_U_33
_atom_site_aniso_U_23
_atom_site_aniso_U_13
_atom_site_aniso_U_12
Fe1 0.0474(3) 0.0401(3) 0.0410(3) -0.0220(2) 0.0040(2) -0.0209(2)
S1 0.1135(12) 0.1755(19) 0.1341(16) -0.1123(16) 0.0200(11) -0.0573(12)
O3 0.0519(13) 0.0397(13) 0.0609(16) -0.0278(13) -0.0019(11) -0.0143(10)
O1 0.0593(13) 0.0508(14) 0.0527(15) -0.0296(13) 0.0162(11) -0.0330(11)
N1 0.0443(14) 0.0401(14) 0.0385(16) -0.0149(13) 0.0046(11) -0.0223(12)
O2 0.094(2) 0.083(2) 0.0609(19) -0.0477(18) 0.0315(16) -0.0481(17)
N3 0.0434(14) 0.0392(14) 0.0416(16) -0.0202(13) 0.0065(11) -0.0165(11)
N4 0.0437(14) 0.0487(16) 0.0375(16) -0.0186(14) 0.0059(11) -0.0217(12)
N2 0.0444(14) 0.0449(15) 0.0383(16) -0.0191(14) 0.0033(11) -0.0181(12)
O4 0.0590(15) 0.0671(18) 0.069(2) -0.0306(16) -0.0112(13) -0.0199(13)
C9 0.0473(17) 0.0440(18) 0.043(2) -0.0152(16) 0.0023(14) -0.0244(15)
C17 0.0462(17) 0.0479(19) 0.0380(19) -0.0134(16) -0.0002(14) -0.0212(15)
C34 0.0437(16) 0.0408(17) 0.0386(19) -0.0136(16) 0.0088(13) -0.0162(14)
C25 0.0468(17) 0.0400(17) 0.050(2) -0.0245(17) 0.0091(14) -0.0195(14)
C8 0.0533(18) 0.0408(18) 0.048(2) -0.0228(17) 0.0044(15) -0.0226(15)
C1 0.0448(17) 0.0429(18) 0.048(2) -0.0201(17) 0.0079(14) -0.0206(14)
C13 0.0530(19) 0.056(2) 0.042(2) -0.0127(18) 0.0037(16) -0.0266(17)
C18 0.0494(17) 0.0374(17) 0.045(2) -0.0175(16) 0.0089(14) -0.0193(14)
C2 0.067(2) 0.048(2) 0.053(2) -0.0235(19) 0.0188(18) -0.0345(18)
C26 0.0466(17) 0.0366(16) 0.0419(19) -0.0174(16) 0.0069(14) -0.0128(13)
C7 0.0510(17) 0.0396(17) 0.044(2) -0.0215(16) 0.0078(14) -0.0218(14)
C24 0.0457(16) 0.0431(18) 0.0419(19) -0.0209(16) 0.0059(14) -0.0193(14)
C19 0.0529(19) 0.0429(19) 0.062(2) -0.0265(19) 0.0044(17) -0.0165(16)
C4 0.061(2) 0.057(2) 0.050(2) -0.029(2) 0.0152(17) -0.0241(18)
C23 0.0502(18) 0.0471(19) 0.053(2) -0.0270(18) 0.0079(16) -0.0214(15)
C21 0.0483(18) 0.059(2) 0.050(2) -0.025(2) 0.0020(15) -0.0220(16)
C3 0.067(2) 0.056(2) 0.056(2) -0.026(2) 0.0212(19) -0.0337(19)
C30 0.0498(19) 0.048(2) 0.048(2) -0.0133(18) 0.0071(16) -0.0129(16)
C12 0.068(2) 0.068(3) 0.051(2) -0.012(2) 0.0113(19) -0.042(2)
C6 0.060(2) 0.047(2) 0.049(2) -0.0255(19) 0.0106(16) -0.0255(16)
C27 0.066(2) 0.048(2) 0.058(2) -0.028(2) 0.0021(18) -0.0136(17)
C16 0.058(2) 0.054(2) 0.039(2) -0.0210(18) 0.0050(15) -0.0206(17)
C33 0.056(2) 0.060(2) 0.047(2) -0.022(2) 0.0010(16) -0.0261(18)
C22 0.069(2) 0.081(3) 0.061(3) -0.033(3) -0.002(2) -0.036(2)
C10 0.073(2) 0.068(3) 0.057(3) -0.032(2) 0.0128(19) -0.045(2)
C32 0.050(2) 0.077(3) 0.062(3) -0.025(2) -0.0077(18) -0.0238(19)
C20 0.053(2) 0.054(2) 0.061(3) -0.023(2) -0.0022(18) -0.0137(17)
C15 0.069(2) 0.072(3) 0.040(2) -0.025(2) 0.0085(18) -0.024(2)
C14 0.064(2) 0.066(3) 0.042(2) -0.015(2) 0.0128(17) -0.028(2)
C28 0.072(3) 0.051(2) 0.071(3) -0.034(2) 0.013(2) -0.0111(19)
C11 0.080(3) 0.065(3) 0.061(3) -0.022(2) 0.007(2) -0.048(2)
C5 0.089(3) 0.072(3) 0.052(3) -0.037(2) 0.015(2) -0.029(2)
C31 0.046(2) 0.068(3) 0.061(3) -0.019(2) -0.0068(18) -0.0112(18)
C29 0.061(2) 0.050(2) 0.066(3) -0.020(2) 0.007(2) -0.0064(18)
N5 0.099(3) 0.108(4) 0.075(3) -0.034(3) -0.011(3) -0.033(3)
C35 0.075(3) 0.074(3) 0.117(5) -0.054(4) 0.017(3) -0.029(3)
C36 0.112(5) 0.080(4) 0.148(7) -0.058(5) 0.007(5) -0.042(4)
N6 0.127(6) 0.129(6) 0.127(6) -0.090(6) 0.036(5) -0.060(5)
C37 0.177(15) 0.121(11) 0.235(17) -0.120(12) 0.129(13) -0.083(11)
N6A 0.098(17) 0.18(3) 0.062(15) -0.070(18) 0.021(12) -0.077(19)
C36A 0.112(5) 0.080(4) 0.148(7) -0.058(5) 0.007(5) -0.042(4)
C37A 0.10(3) 0.11(3) 0.09(2) -0.08(2) 0.013(18) -0.03(2)

loop_
_atom_type_symbol
_atom_type_description
_atom_type_scat_dispersion_real
_atom_type_scat_dispersion_imag
_atom_type_scat_source
C C 0.0033 0.0016 'International Tables Vol C Tables 4.2.6.8 and 6.1.1.4'
H H 0.0000 0.0000 'International Tables Vol C Tables 4.2.6.8 and 6.1.1.4'
Fe Fe 0.3463 0.8444 'International Tables Vol C Tables 4.2.6.8 and 6.1.1.4'
N N 0.0061 0.0033 'International Tables Vol C Tables 4.2.6.8 and 6.1.1.4'
O O 0.0106 0.0060 'International Tables Vol C Tables 4.2.6.8 and 6.1.1.4'
S S 0.1246 0.1234 'International Tables Vol C Tables 4.2.6.8 and 6.1.1.4'

loop_
_geom_angle_atom_site_label_1
_geom_angle_atom_site_label_2
_geom_angle_atom_site_label_3
_geom_angle
_geom_angle_site_symmetry_1
_geom_angle_site_symmetry_3
_geom_angle_publ_flag
O3 Fe1 O1 93.81(12) . . ?
O3 Fe1 N1 89.67(10) . . ?
O3 Fe1 N3 94.37(10) . . ?
O3 Fe1 N4 175.52(9) . . ?
O3 Fe1 N2 89.85(11) . . ?
O1 Fe1 N1 94.55(10) . . ?
O1 Fe1 N3 89.07(11) . . ?
O1 Fe1 N4 88.45(11) . . ?
O1 Fe1 N2 174.80(10) . . ?
N1 Fe1 N4 94.01(11) . . ?
N1 Fe1 N2 81.77(11) . . ?
N3 Fe1 N1 174.39(10) . . ?
N3 Fe1 N4 81.78(11) . . ?
N3 Fe1 N2 94.33(11) . . ?
N2 Fe1 N4 88.15(11) . . ?
C18 O3 Fe1 127.4(2) . . ?
C1 O1 Fe1 126.7(2) . . ?
C9 N1 Fe1 114.5(2) . . ?
C8 N1 Fe1 124.5(2) . . ?
C8 N1 C9 121.0(3) . . ?
C4 O2 C5 116.9(3) . . ?
C25 N3 Fe1 124.7(2) . . ?
C25 N3 C26 120.3(3) . . ?
C26 N3 Fe1 115.0(2) . . ?
C34 N4 Fe1 112.9(2) . . ?
C33 N4 Fe1 128.0(2) . . ?
C33 N4 C34 119.1(3) . . ?
C17 N2 Fe1 113.3(2) . . ?
C16 N2 Fe1 128.2(2) . . ?
C16 N2 C17 118.4(3) . . ?
C21 O4 C22 116.4(3) . . ?
C17 C9 N1 113.6(3) . . ?
C10 C9 N1 127.6(3) . . ?
C10 C9 C17 118.9(3) . . ?
N2 C17 C9 116.7(3) . . ?
N2 C17 C13 121.9(3) . . ?
C13 C17 C9 121.3(3) . . ?
N4 C34 C26 117.2(3) . . ?
N4 C34 C30 121.9(3) . . ?
C30 C34 C26 121.0(3) . . ?
N3 C25 H25 117.3 . . ?
N3 C25 C24 125.4(3) . . ?
C24 C25 H25 117.3 . . ?
N1 C8 H8 117.1 . . ?
N1 C8 C7 125.8(3) . . ?
C7 C8 H8 117.1 . . ?
O1 C1 C2 117.8(3) . . ?
O1 C1 C7 125.4(3) . . ?
C2 C1 C7 116.8(3) . . ?
C17 C13 C14 117.2(3) . . ?
C12 C13 C17 117.8(3) . . ?
C12 C13 C14 124.9(4) . . ?
O3 C18 C24 125.0(3) . . ?
O3 C18 C19 118.5(3) . . ?
C19 C18 C24 116.5(3) . . ?
C1 C2 H2 119.2 . . ?
C3 C2 C1 121.6(3) . . ?
C3 C2 H2 119.2 . . ?
N3 C26 C34 113.1(3) . . ?
C27 C26 N3 128.8(3) . . ?
C27 C26 C34 118.1(3) . . ?
C1 C7 C8 122.8(3) . . ?
C6 C7 C8 117.0(3) . . ?
C6 C7 C1 120.2(3) . . ?
C25 C24 C18 123.1(3) . . ?
C23 C24 C25 116.7(3) . . ?
C23 C24 C18 120.2(3) . . ?
C18 C19 H19 119.1 . . ?
C20 C19 C18 121.7(3) . . ?
C20 C19 H19 119.1 . . ?
O2 C4 C3 115.4(3) . . ?
C6 C4 O2 125.1(3) . . ?
C6 C4 C3 119.5(3) . . ?
C24 C23 H23 119.6 . . ?
C21 C23 C24 120.9(3) . . ?
C21 C23 H23 119.6 . . ?
O4 C21 C20 115.6(3) . . ?
C23 C21 O4 125.2(3) . . ?
C23 C21 C20 119.3(3) . . ?
C2 C3 C4 121.3(4) . . ?
C2 C3 H3 119.4 . . ?
C4 C3 H3 119.4 . . ?
C34 C30 C31 116.4(3) . . ?
C29 C30 C34 118.7(4) . . ?
C29 C30 C31 124.9(4) . . ?
C13 C12 H12 119.7 . . ?
C11 C12 C13 120.7(4) . . ?
C11 C12 H12 119.7 . . ?
C7 C6 H6 119.7 . . ?
C4 C6 C7 120.7(3) . . ?
C4 C6 H6 119.7 . . ?
C26 C27 H27 119.7 . . ?
C26 C27 C28 120.6(4) . . ?
C28 C27 H27 119.7 . . ?
N2 C16 H16 118.6 . . ?
N2 C16 C15 122.8(3) . . ?
C15 C16 H16 118.6 . . ?
N4 C33 H33 118.8 . . ?
N4 C33 C32 122.3(4) . . ?
C32 C33 H33 118.8 . . ?
O4 C22 H22A 109.5 . . ?
O4 C22 H22B 109.5 . . ?
O4 C22 H22C 109.5 . . ?
H22A C22 H22B 109.5 . . ?
H22A C22 H22C 109.5 . . ?
H22B C22 H22C 109.5 . . ?
C9 C10 H10 120.0 . . ?
C9 C10 C11 120.0(4) . . ?
C11 C10 H10 120.0 . . ?
C33 C32 H32 120.3 . . ?
C31 C32 C33 119.5(4) . . ?
C31 C32 H32 120.3 . . ?
C19 C20 C21 121.4(3) . . ?
C19 C20 H20 119.3 . . ?
C21 C20 H20 119.3 . . ?
C16 C15 H15 120.1 . . ?
C14 C15 C16 119.8(4) . . ?
C14 C15 H15 120.1 . . ?
C13 C14 H14 120.2 . . ?
C15 C14 C13 119.7(4) . . ?
C15 C14 H14 120.2 . . ?
C27 C28 H28 119.0 . . ?
C29 C28 C27 122.0(4) . . ?
C29 C28 H28 119.0 . . ?
C12 C11 C10 121.3(4) . . ?
C12 C11 H11 119.4 . . ?
C10 C11 H11 119.4 . . ?
O2 C5 H5A 109.5 . . ?
O2 C5 H5B 109.5 . . ?
O2 C5 H5C 109.5 . . ?
H5A C5 H5B 109.5 . . ?
H5A C5 H5C 109.5 . . ?
H5B C5 H5C 109.5 . . ?
C30 C31 H31 119.6 . . ?
C32 C31 C30 120.8(4) . . ?
C32 C31 H31 119.6 . . ?
C30 C29 H29 120.2 . . ?
C28 C29 C30 119.6(4) . . ?
C28 C29 H29 120.2 . . ?
N5 C35 S1 179.1(6) . . ?
N6 C36 C37 175.1(13) . . ?
C36 C37 H37A 109.5 . . ?
C36 C37 H37B 109.5 . . ?
C36 C37 H37C 109.5 . . ?
H37A C37 H37B 109.5 . . ?
H37A C37 H37C 109.5 . . ?
H37B C37 H37C 109.5 . . ?
N6A C36A C37A 146(3) . . ?
C36A C37A H37D 109.5 . . ?
C36A C37A H37E 109.5 . . ?
C36A C37A H37F 109.5 . . ?
H37D C37A H37E 109.5 . . ?
H37D C37A H37F 109.5 . . ?
H37E C37A H37F 109.5 . . ?

loop_
_geom_bond_atom_site_label_1
_geom_bond_atom_site_label_2
_geom_bond_distance
_geom_bond_site_symmetry_2
_geom_bond_publ_flag
Fe1 O3 1.867(2) . ?
Fe1 O1 1.880(3) . ?
Fe1 N1 1.966(2) . ?
Fe1 N3 1.962(2) . ?
Fe1 N4 2.005(3) . ?
Fe1 N2 2.003(3) . ?
S1 C35 1.641(7) . ?
O3 C18 1.316(4) . ?
O1 C1 1.320(4) . ?
N1 C9 1.415(4) . ?
N1 C8 1.299(4) . ?
O2 C4 1.378(4) . ?
O2 C5 1.413(5) . ?
N3 C25 1.310(4) . ?
N3 C26 1.410(4) . ?
N4 C34 1.372(4) . ?
N4 C33 1.324(4) . ?
N2 C17 1.372(4) . ?
N2 C16 1.329(4) . ?
O4 C21 1.377(4) . ?
O4 C22 1.410(5) . ?
C9 C17 1.414(5) . ?
C9 C10 1.370(5) . ?
C17 C13 1.411(5) . ?
C34 C26 1.415(5) . ?
C34 C30 1.410(5) . ?
C25 H25 0.9300 . ?
C25 C24 1.420(5) . ?
C8 H8 0.9300 . ?
C8 C7 1.435(5) . ?
C1 C2 1.404(5) . ?
C1 C7 1.420(4) . ?
C13 C12 1.402(5) . ?
C13 C14 1.422(5) . ?
C18 C24 1.424(4) . ?
C18 C19 1.399(5) . ?
C2 H2 0.9300 . ?
C2 C3 1.366(5) . ?
C26 C27 1.375(5) . ?
C7 C6 1.412(5) . ?
C24 C23 1.417(4) . ?
C19 H19 0.9300 . ?
C19 C20 1.368(5) . ?
C4 C3 1.385(5) . ?
C4 C6 1.359(5) . ?
C23 H23 0.9300 . ?
C23 C21 1.349(5) . ?
C21 C20 1.391(5) . ?
C3 H3 0.9300 . ?
C30 C31 1.419(5) . ?
C30 C29 1.401(6) . ?
C12 H12 0.9300 . ?
C12 C11 1.363(6) . ?
C6 H6 0.9300 . ?
C27 H27 0.9300 . ?
C27 C28 1.389(5) . ?
C16 H16 0.9300 . ?
C16 C15 1.395(5) . ?
C33 H33 0.9300 . ?
C33 C32 1.396(5) . ?
C22 H22A 0.9600 . ?
C22 H22B 0.9600 . ?
C22 H22C 0.9600 . ?
C10 H10 0.9300 . ?
C10 C11 1.409(6) . ?
C32 H32 0.9300 . ?
C32 C31 1.346(6) . ?
C20 H20 0.9300 . ?
C15 H15 0.9300 . ?
C15 C14 1.354(6) . ?
C14 H14 0.9300 . ?
C28 H28 0.9300 . ?
C28 C29 1.359(6) . ?
C11 H11 0.9300 . ?
C5 H5A 0.9600 . ?
C5 H5B 0.9600 . ?
C5 H5C 0.9600 . ?
C31 H31 0.9300 . ?
C29 H29 0.9300 . ?
N5 C35 1.101(7) . ?
C36 N6 1.079(9) . ?
C36 C37 1.514(13) . ?
C37 H37A 0.9600 . ?
C37 H37B 0.9600 . ?
C37 H37C 0.9600 . ?
N6A C36A 1.145(16) . ?
C36A C37A 1.519(18) . ?
C37A H37D 0.9600 . ?
C37A H37E 0.9600 . ?
C37A H37F 0.9600 . ?

loop_
_geom_torsion_atom_site_label_1
_geom_torsion_atom_site_label_2
_geom_torsion_atom_site_label_3
_geom_torsion_atom_site_label_4
_geom_torsion
_geom_torsion_site_symmetry_1
_geom_torsion_site_symmetry_2
_geom_torsion_site_symmetry_3
_geom_torsion_site_symmetry_4
_geom_torsion_publ_flag
Fe1 O3 C18 C24 -0.1(5) . . . . ?
Fe1 O3 C18 C19 -178.6(3) . . . . ?
Fe1 O1 C1 C2 -178.7(3) . . . . ?
Fe1 O1 C1 C7 2.4(5) . . . . ?
Fe1 N1 C9 C17 -3.8(4) . . . . ?
Fe1 N1 C9 C10 175.4(3) . . . . ?
Fe1 N1 C8 C7 -4.1(5) . . . . ?
Fe1 N3 C25 C24 -3.1(5) . . . . ?
Fe1 N3 C26 C34 -2.1(4) . . . . ?
Fe1 N3 C26 C27 178.4(3) . . . . ?
Fe1 N4 C34 C26 -1.6(4) . . . . ?
Fe1 N4 C34 C30 178.4(3) . . . . ?
Fe1 N4 C33 C32 -177.2(3) . . . . ?
Fe1 N2 C17 C9 0.3(4) . . . . ?
Fe1 N2 C17 C13 -177.3(3) . . . . ?
Fe1 N2 C16 C15 178.6(3) . . . . ?
O3 Fe1 O1 C1 85.0(3) . . . . ?
O3 C18 C24 C25 1.2(6) . . . . ?
O3 C18 C24 C23 -179.8(3) . . . . ?
O3 C18 C19 C20 178.9(4) . . . . ?
O1 Fe1 O3 C18 87.7(3) . . . . ?
O1 C1 C2 C3 -179.2(3) . . . . ?
O1 C1 C7 C8 1.4(5) . . . . ?
O1 C1 C7 C6 179.3(3) . . . . ?
N1 Fe1 O3 C18 -177.7(3) . . . . ?
N1 Fe1 O1 C1 -5.0(3) . . . . ?
N1 C9 C17 N2 2.3(4) . . . . ?
N1 C9 C17 C13 179.9(3) . . . . ?
N1 C9 C10 C11 -179.8(4) . . . . ?
N1 C8 C7 C1 -0.3(6) . . . . ?
N1 C8 C7 C6 -178.2(3) . . . . ?
O2 C4 C3 C2 179.8(4) . . . . ?
O2 C4 C6 C7 -179.6(3) . . . . ?
N3 Fe1 O3 C18 -1.6(3) . . . . ?
N3 Fe1 O1 C1 179.3(3) . . . . ?
N3 C25 C24 C18 0.6(6) . . . . ?
N3 C25 C24 C23 -178.5(3) . . . . ?
N3 C26 C27 C28 178.5(4) . . . . ?
N4 Fe1 O1 C1 -98.9(3) . . . . ?
N4 C34 C26 N3 2.5(5) . . . . ?
N4 C34 C26 C27 -178.0(3) . . . . ?
N4 C34 C30 C31 -1.1(5) . . . . ?
N4 C34 C30 C29 178.7(4) . . . . ?
N4 C33 C32 C31 -0.3(6) . . . . ?
N2 Fe1 O3 C18 -96.0(3) . . . . ?
N2 C17 C13 C12 177.1(3) . . . . ?
N2 C17 C13 C14 -2.4(5) . . . . ?
N2 C16 C15 C14 0.3(6) . . . . ?
O4 C21 C20 C19 179.8(4) . . . . ?
C9 N1 C8 C7 174.8(3) . . . . ?
C9 C17 C13 C12 -0.3(5) . . . . ?
C9 C17 C13 C14 -179.9(3) . . . . ?
C9 C10 C11 C12 0.5(7) . . . . ?
C17 N2 C16 C15 -2.7(5) . . . . ?
C17 C9 C10 C11 -0.7(6) . . . . ?
C17 C13 C12 C11 0.1(6) . . . . ?
C17 C13 C14 C15 -0.1(6) . . . . ?
C34 N4 C33 C32 -0.9(6) . . . . ?
C34 C26 C27 C28 -0.9(6) . . . . ?
C34 C30 C31 C32 -0.2(6) . . . . ?
C34 C30 C29 C28 -0.5(6) . . . . ?
C25 N3 C26 C34 178.0(3) . . . . ?
C25 N3 C26 C27 -1.4(6) . . . . ?
C25 C24 C23 C21 -179.3(3) . . . . ?
C8 N1 C9 C17 177.1(3) . . . . ?
C8 N1 C9 C10 -3.7(5) . . . . ?
C8 C7 C6 C4 177.8(4) . . . . ?
C1 C2 C3 C4 -0.1(6) . . . . ?
C1 C7 C6 C4 -0.2(5) . . . . ?
C13 C12 C11 C10 -0.2(7) . . . . ?
C18 C24 C23 C21 1.6(5) . . . . ?
C18 C19 C20 C21 0.5(6) . . . . ?
C2 C1 C7 C8 -177.5(3) . . . . ?
C2 C1 C7 C6 0.4(5) . . . . ?
C26 N3 C25 C24 176.7(3) . . . . ?
C26 C34 C30 C31 179.0(3) . . . . ?
C26 C34 C30 C29 -1.2(5) . . . . ?
C26 C27 C28 C29 -0.8(7) . . . . ?
C7 C1 C2 C3 -0.2(6) . . . . ?
C24 C18 C19 C20 0.3(6) . . . . ?
C24 C23 C21 O4 179.2(3) . . . . ?
C24 C23 C21 C20 -0.8(6) . . . . ?
C19 C18 C24 C25 179.7(3) . . . . ?
C19 C18 C24 C23 -1.3(5) . . . . ?
C23 C21 C20 C19 -0.2(6) . . . . ?
C3 C4 C6 C7 -0.2(6) . . . . ?
C30 C34 C26 N3 -177.6(3) . . . . ?
C30 C34 C26 C27 1.9(5) . . . . ?
C12 C13 C14 C15 -179.6(4) . . . . ?
C6 C4 C3 C2 0.3(6) . . . . ?
C27 C28 C29 C30 1.5(7) . . . . ?
C16 N2 C17 C9 -178.6(3) . . . . ?
C16 N2 C17 C13 3.8(5) . . . . ?
C16 C15 C14 C13 1.1(6) . . . . ?
C33 N4 C34 C26 -178.5(3) . . . . ?
C33 N4 C34 C30 1.6(5) . . . . ?
C33 C32 C31 C30 0.8(7) . . . . ?
C22 O4 C21 C23 11.5(6) . . . . ?
C22 O4 C21 C20 -168.5(4) . . . . ?
C10 C9 C17 N2 -177.0(3) . . . . ?
C10 C9 C17 C13 0.6(5) . . . . ?
C14 C13 C12 C11 179.6(4) . . . . ?
C5 O2 C4 C3 -167.2(4) . . . . ?
C5 O2 C4 C6 12.3(6) . . . . ?
C31 C30 C29 C28 179.3(4) . . . . ?
C29 C30 C31 C32 -179.9(4) . . . . ?
